data_4131951
loop_
_publ_author_name
'Miloserdov, Fedor M.'
'Kirillova, Mariia S.'
'Muratore, Michael E.'
'Echavarren, Antonio M.'

_publ_section_title
;
 Unified Total Synthesis of Pyrroloazocine Indole Alkaloids Sheds Light on
 Their Biosynthetic Relationship.
;
_journal_issue 16
_journal_name_full 'Journal of the American Chemical Society'
_journal_page_first 5393
_journal_page_last 5400
_journal_paper_doi 10.1021/jacs.7b13484
_journal_volume 140
_journal_year 2018
_chemical_formula_sum 'C21 H20 N2 O5'
_chemical_formula_weight 380.39
_space_group_IT_number 2
_space_group_name_Hall '-P 1'
_space_group_name_H-M_alt 'P -1'
_symmetry_cell_setting triclinic
_symmetry_space_group_name_H-M 'P -1'
_atom_sites_solution_hydrogens geom
_audit_creation_method SHELXL-2014/7
_cell_angle_alpha 84.894(4)
_cell_angle_beta 85.225(4)
_cell_angle_gamma 68.613(4)
_cell_formula_units_Z 2
_cell_length_a 7.2219(15)
_cell_length_b 9.354(2)
_cell_length_c 13.497(3)
_cell_measurement_reflns_used 5909
_cell_measurement_temperature 100(2)
_cell_measurement_theta_max 32.95
_cell_measurement_theta_min 3.03
_cell_volume 844.3(3)
_computing_cell_refinement 'Bruker APEX2 v2011.4-0'
_computing_data_collection 'Bruker APEX2 v2011.4-0'
_computing_data_reduction 'Bruker SAINT V7.60A'
_computing_molecular_graphics 'Bruker SHELXTL'
_computing_publication_material 'Bruker SHELXTL'
_computing_structure_refinement 'SHELXL-2014 (Sheldrick, 2014)'
_computing_structure_solution Sir2011
_diffrn_ambient_temperature 100(2)
_diffrn_detector_area_resol_mean 512
_diffrn_detector_type '4K CCD area detector APEX II'
_diffrn_measured_fraction_theta_full 0.993
_diffrn_measured_fraction_theta_max 0.915
_diffrn_measurement_device_type 'APEX DUO Kappa 4-axis goniometer'
_diffrn_measurement_method
;
 Fullsphere data collection, phi and omega scans
;
_diffrn_measurement_specimen_support 'magnetic support with MicroMount'
_diffrn_radiation_monochromator 'Quazar MX Multilayer Optics'
_diffrn_radiation_type MoK\a
_diffrn_radiation_wavelength 0.71073
_diffrn_reflns_av_unetI/netI 0.0576
_diffrn_reflns_Laue_measured_fraction_full 0.993
_diffrn_reflns_Laue_measured_fraction_max 0.915
_diffrn_reflns_limit_h_max 10
_diffrn_reflns_limit_h_min -10
_diffrn_reflns_limit_k_max 14
_diffrn_reflns_limit_k_min -14
_diffrn_reflns_limit_l_max 20
_diffrn_reflns_limit_l_min 0
_diffrn_reflns_number 10379
_diffrn_reflns_point_group_measured_fraction_full 0.993
_diffrn_reflns_point_group_measured_fraction_max 0.915
_diffrn_reflns_theta_full 25.242
_diffrn_reflns_theta_max 33.517
_diffrn_reflns_theta_min 2.343
_diffrn_source 'Microfocus source E025 IuS'
_diffrn_source_current 0.6
_diffrn_source_power 50
_diffrn_source_size '0.2 mm x 0.2 mm fine focus'
_diffrn_source_type 'Bruker APEX DUO'
_exptl_absorpt_coefficient_mu 0.108
_exptl_absorpt_correction_T_max 0.995
_exptl_absorpt_correction_T_min 0.58
_exptl_absorpt_correction_type empirical
_exptl_absorpt_process_details
; 
 TWINABS Version 2008/0 Bruker-Nonius
 Blessing, Acta Cryst. (1995) A51 33-38
;
_exptl_crystal_colour colourless
_exptl_crystal_density_diffrn 1.496
_exptl_crystal_description plate
_exptl_crystal_F_000 400
_exptl_crystal_size_max 0.40
_exptl_crystal_size_mid 0.10
_exptl_crystal_size_min 0.05
_refine_diff_density_max 0.611
_refine_diff_density_min -0.407
_refine_diff_density_rms 0.084
_refine_ls_extinction_method none
_refine_ls_goodness_of_fit_ref 1.029
_refine_ls_hydrogen_treatment constr
_refine_ls_matrix_type full
_refine_ls_number_parameters 255
_refine_ls_number_reflns 10379
_refine_ls_number_restraints 0
_refine_ls_restrained_S_all 1.029
_refine_ls_R_factor_all 0.0751
_refine_ls_R_factor_gt 0.0590
_refine_ls_shift/su_max 0.000
_refine_ls_shift/su_mean 0.000
_refine_ls_structure_factor_coef Fsqd
_refine_ls_weighting_details 'w=1/[\s^2^(Fo^2^)+(0.0894P)^2^+0.2185P] where P=(Fo^2^+2Fc^2^)/3'
_refine_ls_weighting_scheme calc
_refine_ls_wR_factor_gt 0.1550
_refine_ls_wR_factor_ref 0.1679
_reflns_Friedel_coverage 0.000
_reflns_number_gt 8194
_reflns_number_total 10379
_reflns_threshold_expression 'I > 2\s(I)'
_cod_data_source_file ja7b13484_si_006.cif
_cod_data_source_block mo_KMSG688_05
_cod_depositor_comments
;
The following automatic conversions were performed:

data item '_symmetry_cell_setting' value 'Triclinic' was changed to
'triclinic' in accordance with the
/home/saulius/struct/COD-crude-data/automatic-downloads/DataCite-retrospective/ACS/depositions/lib/dictionaries/cif_core.dic
dictionary named 'cif_core.dic' version 2.4.2 last updated on
2011-04-26.

Automatic conversion script
Id: cif_fix_values 6909 2019-04-08 15:41:33Z antanas 
;
_cod_original_sg_symbol_H-M P-1
_cod_database_code 4131951
_shelx_shelxl_version_number 2014/7
_shelx_space_group_comment
;
The symmetry employed for this shelxl refinement is uniquely defined
by the following loop, which should always be used as a source of
symmetry information in preference to the above space-group names.
They are only intended as comments.
;
_shelx_estimated_absorpt_t_min 0.958
_shelx_estimated_absorpt_t_max 0.995

loop_
_space_group_symop_operation_xyz
'x, y, z'
'-x, -y, -z'

loop_
_atom_site_label
_atom_site_type_symbol
_atom_site_fract_x
_atom_site_fract_y
_atom_site_fract_z
_atom_site_U_iso_or_equiv
_atom_site_adp_type
_atom_site_occupancy
_atom_site_site_symmetry_order
_atom_site_calc_flag
_atom_site_refinement_flags_posn
_atom_site_refinement_flags_adp
N1 N 0.65720(16) 0.61633(15) 0.59669(9) 0.0120(2) Uani 1 1 d . .
N2 N 0.58697(16) 0.71729(16) 0.95485(9) 0.0136(2) Uani 1 1 d . .
O4 O 0.58510(14) 0.66445(13) 0.43492(8) 0.0145(2) Uani 1 1 d . .
O2 O 0.94429(14) 0.63021(13) 0.74005(8) 0.0135(2) Uani 1 1 d . .
O5 O 0.40870(15) 0.83725(13) 0.54640(8) 0.0173(2) Uani 1 1 d . .
O1 O 0.65028(16) 0.72907(15) 1.11799(9) 0.0219(3) Uani 1 1 d . .
O3 O 0.90091(16) 0.87696(14) 0.75635(9) 0.0200(2) Uani 1 1 d . .
C1 C 0.80219(18) 0.46759(17) 0.58646(10) 0.0121(3) Uani 1 1 d . .
C7 C 0.81385(18) 0.53832(17) 0.74936(10) 0.0116(3) Uani 1 1 d . .
C16 C 0.61789(18) 0.65029(17) 0.70384(10) 0.0115(3) Uani 1 1 d . .
C9 C 0.78408(19) 0.60072(18) 0.93561(10) 0.0140(3) Uani 1 1 d . .
H9A H 0.8288 0.5429 0.9997 0.017 Uiso 1 1 calc R U
H9B H 0.8768 0.6550 0.9141 0.017 Uiso 1 1 calc R U
C2 C 0.8563(2) 0.37591(18) 0.50529(11) 0.0141(3) Uani 1 1 d . .
H2 H 0.8006 0.4133 0.4425 0.017 Uiso 1 1 calc R U
C6 C 0.89170(18) 0.41359(18) 0.67730(10) 0.0126(3) Uani 1 1 d . .
C17 C 0.61713(19) 0.80958(17) 0.72188(10) 0.0126(3) Uani 1 1 d . .
H17 H 0.5862 0.8742 0.6580 0.015 Uiso 1 1 calc R U
C8 C 0.80769(19) 0.48321(18) 0.85879(10) 0.0137(3) Uani 1 1 d . .
H8A H 0.9321 0.3944 0.8709 0.016 Uiso 1 1 calc R U
H8B H 0.6960 0.4453 0.8711 0.016 Uiso 1 1 calc R U
C10 C 0.5379(2) 0.76879(19) 1.04872(11) 0.0156(3) Uani 1 1 d . .
C18 C 0.83116(19) 0.78190(18) 0.74237(11) 0.0142(3) Uani 1 1 d . .
C13 C 0.42110(18) 0.78713(18) 0.88843(10) 0.0137(3) Uani 1 1 d . .
C5 C 1.0308(2) 0.26571(19) 0.69024(11) 0.0159(3) Uani 1 1 d . .
H5 H 1.0908 0.2298 0.7521 0.019 Uiso 1 1 calc R U
C15 C 0.42803(19) 0.62137(18) 0.74209(10) 0.0137(3) Uani 1 1 d . .
H15A H 0.4530 0.5106 0.7384 0.016 Uiso 1 1 calc R U
H15B H 0.3214 0.6791 0.6965 0.016 Uiso 1 1 calc R U
C12 C 0.2625(2) 0.8865(2) 0.95917(12) 0.0181(3) Uani 1 1 d . .
H12 H 0.1315 0.9482 0.9411 0.022 Uiso 1 1 calc R U
C14 C 0.35065(19) 0.66584(19) 0.84892(11) 0.0153(3) Uani 1 1 d . .
H14A H 0.3940 0.5718 0.8941 0.018 Uiso 1 1 calc R U
H14B H 0.2032 0.7063 0.8515 0.018 Uiso 1 1 calc R U
C3 C 0.9954(2) 0.22688(19) 0.51953(11) 0.0161(3) Uani 1 1 d . .
H3 H 1.0331 0.1618 0.4654 0.019 Uiso 1 1 calc R U
C11 C 0.3278(2) 0.8771(2) 1.04974(12) 0.0187(3) Uani 1 1 d . .
H11 H 0.2532 0.9304 1.1052 0.022 Uiso 1 1 calc R U
C4 C 1.0806(2) 0.17078(19) 0.61053(12) 0.0167(3) Uani 1 1 d . .
H4 H 1.1725 0.0681 0.6184 0.020 Uiso 1 1 calc R U
C19 C 0.4612(2) 0.89254(18) 0.80206(11) 0.0148(3) Uani 1 1 d . .
H19A H 0.3344 0.9503 0.7701 0.018 Uiso 1 1 calc R U
H19B H 0.5056 0.9684 0.8298 0.018 Uiso 1 1 calc R U
C20 C 0.53879(19) 0.71558(18) 0.52657(10) 0.0128(3) Uani 1 1 d . .
C21 C 0.4796(2) 0.77480(19) 0.35773(11) 0.0168(3) Uani 1 1 d . .
H21A H 0.3388 0.7861 0.3634 0.025 Uiso 1 1 calc R U
H21B H 0.5376 0.7385 0.2922 0.025 Uiso 1 1 calc R U
H21C H 0.4909 0.8744 0.3654 0.025 Uiso 1 1 calc R U

loop_
_atom_site_aniso_label
_atom_site_aniso_U_11
_atom_site_aniso_U_22
_atom_site_aniso_U_33
_atom_site_aniso_U_23
_atom_site_aniso_U_13
_atom_site_aniso_U_12
N1 0.0133(4) 0.0119(6) 0.0093(5) -0.0033(4) -0.0022(3) -0.0019(4)
N2 0.0124(4) 0.0162(7) 0.0101(5) -0.0042(4) -0.0031(4) -0.0014(4)
O4 0.0184(4) 0.0144(6) 0.0091(5) -0.0021(4) -0.0030(3) -0.0032(4)
O2 0.0115(4) 0.0145(6) 0.0147(5) -0.0033(4) -0.0015(3) -0.0042(4)
O5 0.0176(4) 0.0151(6) 0.0152(5) -0.0038(4) -0.0053(3) 0.0005(4)
O1 0.0225(5) 0.0275(7) 0.0127(5) -0.0055(5) -0.0059(4) -0.0034(5)
O3 0.0216(5) 0.0203(7) 0.0218(6) -0.0046(5) -0.0036(4) -0.0106(5)
C1 0.0118(5) 0.0117(7) 0.0124(6) -0.0023(5) -0.0010(4) -0.0035(5)
C7 0.0114(5) 0.0127(7) 0.0109(6) -0.0016(5) -0.0019(4) -0.0039(5)
C16 0.0113(5) 0.0124(7) 0.0096(6) -0.0026(5) -0.0025(4) -0.0020(5)
C9 0.0119(5) 0.0166(8) 0.0110(6) -0.0024(5) -0.0034(4) -0.0014(5)
C2 0.0153(5) 0.0157(8) 0.0114(6) -0.0040(5) -0.0006(4) -0.0050(5)
C6 0.0123(5) 0.0131(7) 0.0115(6) -0.0029(5) -0.0009(4) -0.0031(5)
C17 0.0136(5) 0.0118(7) 0.0116(6) -0.0027(5) -0.0029(4) -0.0029(5)
C8 0.0149(5) 0.0133(8) 0.0108(6) -0.0015(5) -0.0023(4) -0.0019(5)
C10 0.0171(6) 0.0174(8) 0.0119(6) -0.0041(5) -0.0019(4) -0.0047(5)
C18 0.0151(5) 0.0163(8) 0.0113(6) -0.0025(5) -0.0016(4) -0.0052(5)
C13 0.0109(5) 0.0165(8) 0.0114(6) -0.0045(5) -0.0026(4) -0.0009(5)
C5 0.0142(5) 0.0153(8) 0.0155(6) -0.0030(5) -0.0026(4) -0.0013(5)
C15 0.0121(5) 0.0165(8) 0.0130(6) -0.0044(5) -0.0014(4) -0.0047(5)
C12 0.0141(5) 0.0210(9) 0.0160(7) -0.0069(6) -0.0010(4) -0.0011(5)
C14 0.0124(5) 0.0211(8) 0.0132(6) -0.0053(5) -0.0003(4) -0.0060(5)
C3 0.0157(5) 0.0161(8) 0.0157(7) -0.0061(5) 0.0002(4) -0.0038(5)
C11 0.0173(6) 0.0218(9) 0.0145(7) -0.0072(6) 0.0000(5) -0.0029(6)
C4 0.0154(5) 0.0134(8) 0.0180(7) -0.0041(5) -0.0017(5) -0.0004(5)
C19 0.0156(5) 0.0133(8) 0.0130(6) -0.0038(5) -0.0032(4) -0.0011(5)
C20 0.0141(5) 0.0133(7) 0.0109(6) -0.0024(5) -0.0032(4) -0.0039(5)
C21 0.0215(6) 0.0174(8) 0.0110(6) 0.0016(5) -0.0055(5) -0.0059(6)

loop_
_atom_type_symbol
_atom_type_description
_atom_type_scat_dispersion_real
_atom_type_scat_dispersion_imag
_atom_type_scat_source
C C 0.0033 0.0016 'International Tables Vol C Tables 4.2.6.8 and 6.1.1.4'
H H 0.0000 0.0000 'International Tables Vol C Tables 4.2.6.8 and 6.1.1.4'
N N 0.0061 0.0033 'International Tables Vol C Tables 4.2.6.8 and 6.1.1.4'
O O 0.0106 0.0060 'International Tables Vol C Tables 4.2.6.8 and 6.1.1.4'

loop_
_geom_angle_atom_site_label_1
_geom_angle_atom_site_label_2
_geom_angle_atom_site_label_3
_geom_angle
C20 N1 C1 129.47(12)
C20 N1 C16 119.69(12)
C1 N1 C16 110.19(11)
C10 N2 C9 118.15(11)
C10 N2 C13 112.03(11)
C9 N2 C13 129.76(11)
C20 O4 C21 113.70(12)
C18 O2 C7 109.62(10)
C2 C1 C6 120.69(14)
C2 C1 N1 130.31(13)
C6 C1 N1 108.97(12)
O2 C7 C6 108.85(10)
O2 C7 C8 106.13(10)
C6 C7 C8 115.45(13)
O2 C7 C16 103.32(11)
C6 C7 C16 103.45(11)
C8 C7 C16 118.76(11)
N1 C16 C17 112.29(11)
N1 C16 C15 108.43(10)
C17 C16 C15 114.72(12)
N1 C16 C7 101.56(10)
C17 C16 C7 103.61(10)
C15 C16 C7 115.51(12)
N2 C9 C8 118.55(11)
C1 C2 C3 117.55(13)
C5 C6 C1 121.12(14)
C5 C6 C7 129.52(13)
C1 C6 C7 109.36(12)
C18 C17 C16 104.38(11)
C18 C17 C19 115.23(11)
C16 C17 C19 113.89(11)
C7 C8 C9 116.97(13)
O1 C10 N2 124.94(14)
O1 C10 C11 127.88(14)
N2 C10 C11 107.18(12)
O3 C18 O2 122.01(12)
O3 C18 C17 127.31(14)
O2 C18 C17 110.65(12)
N2 C13 C12 100.78(11)
N2 C13 C19 114.22(11)
C12 C13 C19 108.07(13)
N2 C13 C14 112.43(13)
C12 C13 C14 110.17(11)
C19 C13 C14 110.63(12)
C6 C5 C4 118.67(14)
C16 C15 C14 116.21(11)
C11 C12 C13 112.08(13)
C15 C14 C13 114.89(11)
C4 C3 C2 122.05(14)
C12 C11 C10 107.92(13)
C3 C4 C5 119.85(14)
C17 C19 C13 114.99(13)
O5 C20 O4 124.36(13)
O5 C20 N1 123.15(13)
O4 C20 N1 112.47(13)

loop_
_geom_bond_atom_site_label_1
_geom_bond_atom_site_label_2
_geom_bond_distance
N1 C20 1.3742(18)
N1 C1 1.4138(19)
N1 C16 1.4901(18)
N2 C10 1.3683(19)
N2 C9 1.4627(18)
N2 C13 1.4728(17)
O4 C20 1.3381(17)
O4 C21 1.4487(18)
O2 C18 1.356(2)
O2 C7 1.4810(16)
O5 C20 1.2174(18)
O1 C10 1.2312(17)
O3 C18 1.2051(18)
C1 C2 1.393(2)
C1 C6 1.3999(19)
C7 C6 1.502(2)
C7 C8 1.523(2)
C7 C16 1.5577(19)
C16 C17 1.529(2)
C16 C15 1.5322(18)
C9 C8 1.533(2)
C2 C3 1.397(2)
C6 C5 1.388(2)
C17 C18 1.5163(18)
C17 C19 1.533(2)
C10 C11 1.486(2)
C13 C12 1.512(2)
C13 C19 1.537(2)
C13 C14 1.551(2)
C5 C4 1.396(2)
C15 C14 1.539(2)
C12 C11 1.331(2)
C3 C4 1.392(2)

loop_
_geom_torsion_atom_site_label_1
_geom_torsion_atom_site_label_2
_geom_torsion_atom_site_label_3
_geom_torsion_atom_site_label_4
_geom_torsion
C20 N1 C1 C2 -4.9(2)
C16 N1 C1 C2 165.58(13)
C20 N1 C1 C6 177.14(12)
C16 N1 C1 C6 -12.33(14)
C18 O2 C7 C6 137.75(12)
C18 O2 C7 C8 -97.41(13)
C18 O2 C7 C16 28.27(14)
C20 N1 C16 C17 -55.22(15)
C1 N1 C16 C17 133.19(11)
C20 N1 C16 C15 72.59(16)
C1 N1 C16 C15 -99.00(13)
C20 N1 C16 C7 -165.30(11)
C1 N1 C16 C7 23.11(13)
O2 C7 C16 N1 89.06(11)
C6 C7 C16 N1 -24.40(13)
C8 C7 C16 N1 -153.83(12)
O2 C7 C16 C17 -27.55(13)
C6 C7 C16 C17 -141.01(11)
C8 C7 C16 C17 89.56(14)
O2 C7 C16 C15 -153.87(11)
C6 C7 C16 C15 92.67(13)
C8 C7 C16 C15 -36.76(18)
C10 N2 C9 C8 148.07(13)
C13 N2 C9 C8 -28.8(2)
C6 C1 C2 C3 2.82(19)
N1 C1 C2 C3 -174.88(13)
C2 C1 C6 C5 -2.5(2)
N1 C1 C6 C5 175.69(12)
C2 C1 C6 C7 176.98(11)
N1 C1 C6 C7 -4.87(14)
O2 C7 C6 C5 88.87(17)
C8 C7 C6 C5 -30.32(19)
C16 C7 C6 C5 -161.74(13)
O2 C7 C6 C1 -90.51(12)
C8 C7 C6 C1 150.30(11)
C16 C7 C6 C1 18.88(13)
N1 C16 C17 C18 -90.74(12)
C15 C16 C17 C18 144.87(12)
C7 C16 C17 C18 18.05(13)
N1 C16 C17 C19 142.76(11)
C15 C16 C17 C19 18.37(16)
C7 C16 C17 C19 -108.45(12)
O2 C7 C8 C9 43.32(15)
C6 C7 C8 C9 163.99(10)
C16 C7 C8 C9 -72.30(15)
N2 C9 C8 C7 76.98(16)
C9 N2 C10 O1 3.1(2)
C13 N2 C10 O1 -179.51(15)
C9 N2 C10 C11 -176.27(13)
C13 N2 C10 C11 1.11(17)
C7 O2 C18 O3 164.64(13)
C7 O2 C18 C17 -17.31(15)
C16 C17 C18 O3 176.52(14)
C19 C17 C18 O3 -57.8(2)
C16 C17 C18 O2 -1.41(15)
C19 C17 C18 O2 124.26(13)
C10 N2 C13 C12 -1.29(16)
C9 N2 C13 C12 175.71(14)
C10 N2 C13 C19 114.30(14)
C9 N2 C13 C19 -68.70(19)
C10 N2 C13 C14 -118.58(13)
C9 N2 C13 C14 58.43(19)
C1 C6 C5 C4 0.1(2)
C7 C6 C5 C4 -179.27(13)
N1 C16 C15 C14 -174.03(12)
C17 C16 C15 C14 -47.62(17)
C7 C16 C15 C14 72.82(17)
N2 C13 C12 C11 1.03(18)
C19 C13 C12 C11 -119.06(15)
C14 C13 C12 C11 119.96(15)
C16 C15 C14 C13 22.38(18)
N2 C13 C14 C15 -100.73(14)
C12 C13 C14 C15 147.73(13)
C19 C13 C14 C15 28.30(16)
C1 C2 C3 C4 -0.9(2)
C13 C12 C11 C10 -0.44(19)
O1 C10 C11 C12 -179.76(17)
N2 C10 C11 C12 -0.41(19)
C2 C3 C4 C5 -1.5(2)
C6 C5 C4 C3 1.9(2)
C18 C17 C19 C13 -86.59(15)
C16 C17 C19 C13 34.00(15)
N2 C13 C19 C17 69.72(15)
C12 C13 C19 C17 -179.03(11)
C14 C13 C19 C17 -58.34(14)
C21 O4 C20 O5 6.06(19)
C21 O4 C20 N1 -172.89(11)
C1 N1 C20 O5 174.66(13)
C16 N1 C20 O5 4.9(2)
C1 N1 C20 O4 -6.37(19)
C16 N1 C20 O4 -176.13(11)
